data_2214860
loop_
_publ_author_name
'Wu-Hua Chen'
'Yong Xiang'
'Zhan-Feng Chen'
'Qiu-Mu Wu'
'Qing-Xin Zeng'

_publ_section_title
;
 Bis(4,4'-bipyridinium) bis(\m~5~-hydrogen
 phosphate)pentakis(\m~2~-oxido)decaoxidopentamolybdate dihydrate
;
_journal_coeditor_code SI2017
_journal_issue 8
_journal_name_full 'Acta Crystallographica Section E'
_journal_page_first m2245
_journal_page_last m2246
_journal_paper_doi 10.1107/S1600536807033119
_journal_volume 63
_journal_year 2007
_chemical_formula_iupac '(C10 H10 N2)2 [Mo5 O15 (H P O4)2], 2H2 O'
_chemical_formula_moiety '2(C10 H10 N2 2+), H2 Mo5 O23 P2 4-, 2(H2 O)'
_chemical_formula_sum 'C20 H26 Mo5 N4 O25 P2'
_chemical_formula_weight 1264.09
_chemical_name_systematic
;
 bis(4,4'-bipyridinium) bis(\m~5~-hydrogen
phosphate)pentakis(\m~2~-oxido)decaoxidopentamolybdate dihydrate
;
_space_group_IT_number 61
_symmetry_cell_setting orthorhombic
_symmetry_space_group_name_Hall '-P 2ac 2ab'
_symmetry_space_group_name_H-M 'P b c a'
_atom_sites_solution_hydrogens geom
_atom_sites_solution_primary direct
_atom_sites_solution_secondary difmap
_audit_creation_method SHELXL-97
_cell_angle_alpha 90.00
_cell_angle_beta 90.00
_cell_angle_gamma 90.00
_cell_formula_units_Z 8
_cell_length_a 11.823(2)
_cell_length_b 18.307(4)
_cell_length_c 31.517(6)
_cell_measurement_reflns_used 58657
_cell_measurement_temperature 170(2)
_cell_measurement_theta_max 27.48
_cell_measurement_theta_min 3.10
_cell_volume 6822(2)
_computing_cell_refinement Rapid-Auto
_computing_data_collection 'Rapid-Auto (Rigaku, 2004)'
_computing_data_reduction Rapid-Auto
_computing_molecular_graphics 'SHELXTL (Sheldrick, 1999)'
_computing_publication_material SHELXTL
_computing_structure_refinement 'SHELXL97 (Sheldrick, 1997)'
_computing_structure_solution 'SHELXS97 (Sheldrick, 1997)'
_diffrn_ambient_temperature 170(2)
_diffrn_measured_fraction_theta_full 0.998
_diffrn_measured_fraction_theta_max 0.998
_diffrn_measurement_device_type 'Rigaku R-AXIS SPIDER'
_diffrn_measurement_method '\w oscillation'
_diffrn_radiation_monochromator graphite
_diffrn_radiation_source 'fine-focus sealed tube'
_diffrn_radiation_type MoK\a
_diffrn_radiation_wavelength 0.71073
_diffrn_reflns_av_R_equivalents 0.0317
_diffrn_reflns_av_sigmaI/netI 0.0193
_diffrn_reflns_limit_h_max 13
_diffrn_reflns_limit_h_min -15
_diffrn_reflns_limit_k_max 23
_diffrn_reflns_limit_k_min -23
_diffrn_reflns_limit_l_max 40
_diffrn_reflns_limit_l_min -40
_diffrn_reflns_number 58657
_diffrn_reflns_theta_full 27.48
_diffrn_reflns_theta_max 27.48
_diffrn_reflns_theta_min 3.10
_diffrn_standards_decay_% 0
_diffrn_standards_interval_count 150
_diffrn_standards_interval_time 0
_diffrn_standards_number 2
_exptl_absorpt_coefficient_mu 1.989
_exptl_absorpt_correction_T_max 0.8880
_exptl_absorpt_correction_T_min 0.7880
_exptl_absorpt_correction_type multi-scan
_exptl_absorpt_process_details '(SADABS; Sheldrick, 1996)'
_exptl_crystal_colour colorless
_exptl_crystal_density_diffrn 2.462
_exptl_crystal_density_method 'not measured'
_exptl_crystal_description needle
_exptl_crystal_F_000 4912
_exptl_crystal_size_max 0.62
_exptl_crystal_size_mid 0.10
_exptl_crystal_size_min 0.06
_refine_diff_density_max 0.552
_refine_diff_density_min -0.532
_refine_ls_extinction_method none
_refine_ls_goodness_of_fit_ref 1.039
_refine_ls_hydrogen_treatment constr
_refine_ls_matrix_type full
_refine_ls_number_parameters 507
_refine_ls_number_reflns 7810
_refine_ls_number_restraints 0
_refine_ls_restrained_S_all 1.039
_refine_ls_R_factor_all 0.0256
_refine_ls_R_factor_gt 0.0204
_refine_ls_shift/su_max 0.001
_refine_ls_shift/su_mean 0.000
_refine_ls_structure_factor_coef Fsqd
_refine_ls_weighting_details 'w=1/[\s^2^(Fo^2^)+(0.0232P)^2^+8.9692P] where P=(Fo^2^+2Fc^2^)/3'
_refine_ls_weighting_scheme calc
_refine_ls_wR_factor_gt 0.0493
_refine_ls_wR_factor_ref 0.0517
_reflns_number_gt 6885
_reflns_number_total 7810
_reflns_threshold_expression >2sigma(I)
_cod_data_source_file si2017.cif
_cod_data_source_block I
_cod_original_cell_volume 6821(2)
_cod_database_code 2214860
_cod_database_fobs_code 2214860

loop_
_symmetry_equiv_pos_as_xyz
'x, y, z'
'-x+1/2, -y, z+1/2'
'-x, y+1/2, -z+1/2'
'x+1/2, -y+1/2, -z'
'-x, -y, -z'
'x-1/2, y, -z-1/2'
'x, -y-1/2, z-1/2'
'-x-1/2, y-1/2, z'

loop_
_atom_site_type_symbol
_atom_site_label
_atom_site_fract_x
_atom_site_fract_y
_atom_site_fract_z
_atom_site_U_iso_or_equiv
_atom_site_adp_type
_atom_site_calc_flag
_atom_site_refinement_flags
_atom_site_occupancy
Mo Mo1 0.673842(17) 0.395894(11) 0.164003(6) 0.01949(5) Uani d . 1
Mo Mo2 0.222060(17) 0.435677(11) 0.110922(6) 0.01973(5) Uani d . 1
Mo Mo3 0.300879(18) 0.259156(12) 0.092842(7) 0.02377(5) Uani d . 1
Mo Mo4 0.568983(17) 0.235361(11) 0.129289(6) 0.01836(5) Uani d . 1
Mo Mo5 0.488850(17) 0.531167(11) 0.136063(7) 0.01990(5) Uani d . 1
P P1 0.49905(5) 0.39040(3) 0.071272(19) 0.01954(12) Uani d . 1
P P2 0.39585(5) 0.35973(3) 0.182165(18) 0.01672(11) Uani d . 1
O O1 0.19088(17) 0.46367(11) 0.06076(6) 0.0326(4) Uani d . 1
O O2 0.37835(14) 0.36919(9) 0.08454(5) 0.0219(3) Uani d . 1
O O3 0.24558(18) 0.18901(11) 0.12105(8) 0.0445(5) Uani d . 1
O O4 0.51165(18) 0.36254(11) 0.02472(6) 0.0348(5) Uani d . 1
H H21 0.5561 0.3900 0.0114 0.052 Uiso calc R 1
O O5 0.26267(18) 0.24150(13) 0.04182(7) 0.0436(5) Uani d . 1
O O6 0.80289(15) 0.38793(11) 0.14037(6) 0.0323(4) Uani d . 1
O O7 0.40830(16) 0.34044(10) 0.23039(5) 0.0273(4) Uani d . 1
H H22 0.4292 0.3777 0.2438 0.041 Uiso calc R 1
O O8 0.70150(17) 0.41885(11) 0.21538(6) 0.0329(4) Uani d . 1
O O9 0.28124(14) 0.39508(9) 0.17575(5) 0.0211(3) Uani d . 1
O O10 0.63370(14) 0.29609(9) 0.17264(5) 0.0220(3) Uani d . 1
O O11 0.33624(14) 0.50730(9) 0.12380(5) 0.0224(4) Uani d . 1
O O12 0.45737(15) 0.22831(9) 0.08715(5) 0.0236(4) Uani d . 1
O O13 0.40575(14) 0.28766(9) 0.15824(5) 0.0212(3) Uani d . 1
O O14 0.51224(15) 0.47256(9) 0.07319(5) 0.0236(4) Uani d . 1
O O15 0.64225(14) 0.49222(9) 0.14026(5) 0.0213(3) Uani d . 1
O O16 0.51736(17) 0.60912(10) 0.10865(6) 0.0336(4) Uani d . 1
O O17 0.58737(14) 0.35249(9) 0.09946(5) 0.0217(3) Uani d . 1
O O18 0.48900(14) 0.41418(9) 0.17009(5) 0.0202(3) Uani d . 1
O O19 0.47497(15) 0.56183(10) 0.18699(6) 0.0281(4) Uani d . 1
O O20 0.54467(15) 0.15868(10) 0.15847(6) 0.0264(4) Uani d . 1
O O21 0.19002(14) 0.33318(10) 0.10747(6) 0.0246(4) Uani d . 1
O O22 0.69131(15) 0.21350(10) 0.10217(6) 0.0263(4) Uani d . 1
O O23 0.10681(15) 0.46518(10) 0.13920(6) 0.0293(4) Uani d . 1
O O1W 0.0081(2) 0.45867(14) 0.22711(7) 0.0484(6) Uani d . 1
H H5A 0.0746 0.4565 0.2450 0.058 Uiso d . 1
H H5B -0.0590 0.4580 0.2444 0.058 Uiso d P 0.50
H H5C 0.0365 0.4571 0.1983 0.058 Uiso d P 0.50
O O2W 0.1367(2) 0.07679(19) 0.03045(8) 0.0781(10) Uani d . 1
H H6A 0.2105 0.0628 0.0180 0.094 Uiso calc R 1
H H6B 0.1396 0.0637 0.0609 0.094 Uiso calc R 1
N N1 1.1584(2) 0.70730(15) -0.05533(7) 0.0388(6) Uani d . 1
H H1 1.2067 0.7286 -0.0726 0.047 Uiso calc R 1
N N2 0.7791(2) 0.53924(13) 0.08094(7) 0.0304(5) Uani d . 1
H H2 0.7310 0.5176 0.0982 0.036 Uiso calc R 1
N N3 1.10428(19) 0.30064(13) 0.19184(8) 0.0331(5) Uani d . 1
H H3 1.1565 0.3317 0.1835 0.040 Uiso calc R 1
N N4 0.6958(2) 0.05518(14) 0.25719(9) 0.0415(6) Uani d . 1
H H4 0.6442 0.0236 0.2655 0.050 Uiso calc R 1
C C1 1.1859(3) 0.64345(19) -0.03824(9) 0.0388(7) Uani d . 1
H H1A 1.2567 0.6216 -0.0448 0.047 Uiso calc R 1
C C2 1.1126(2) 0.60884(16) -0.01112(9) 0.0315(6) Uani d . 1
H H2A 1.1324 0.5633 0.0013 0.038 Uiso calc R 1
C C3 1.0093(2) 0.64131(14) -0.00206(7) 0.0225(5) Uani d . 1
C C4 0.9837(2) 0.70774(16) -0.02057(9) 0.0339(6) Uani d . 1
H H4A 0.9134 0.7308 -0.0148 0.041 Uiso calc R 1
C C5 1.0605(3) 0.74020(18) -0.04738(10) 0.0417(7) Uani d . 1
H H5 1.0437 0.7859 -0.0601 0.050 Uiso calc R 1
C C6 0.7391(2) 0.57677(16) 0.04779(9) 0.0311(6) Uani d . 1
H H6 0.6598 0.5798 0.0432 0.037 Uiso calc R 1
C C7 0.8120(2) 0.61103(15) 0.02029(8) 0.0262(5) Uani d . 1
H H7 0.7837 0.6382 -0.0031 0.031 Uiso calc R 1
C C8 0.9276(2) 0.60545(13) 0.02716(7) 0.0213(5) Uani d . 1
C C9 0.9667(2) 0.56597(14) 0.06186(8) 0.0270(5) Uani d . 1
H H9 1.0456 0.5614 0.0670 0.032 Uiso calc R 1
C C10 0.8895(2) 0.53352(15) 0.08870(9) 0.0306(6) Uani d . 1
H H10 0.9152 0.5070 0.1128 0.037 Uiso calc R 1
C C11 1.1214(2) 0.26356(15) 0.22744(9) 0.0291(6) Uani d . 1
H H11 1.1880 0.2714 0.2437 0.035 Uiso calc R 1
C C12 1.0420(2) 0.21368(14) 0.24067(8) 0.0253(5) Uani d . 1
H H12 1.0539 0.1865 0.2660 0.030 Uiso calc R 1
C C13 0.9441(2) 0.20307(13) 0.21692(8) 0.0219(5) Uani d . 1
C C14 0.9291(2) 0.24402(16) 0.17998(9) 0.0313(6) Uani d . 1
H H14 0.8629 0.2382 0.1633 0.038 Uiso calc R 1
C C15 1.0119(2) 0.29308(18) 0.16812(10) 0.0375(7) Uani d . 1
H H15 1.0030 0.3214 0.1431 0.045 Uiso calc R 1
C C16 0.7041(2) 0.07013(16) 0.21599(10) 0.0356(7) Uani d . 1
H H16 0.6547 0.0473 0.1962 0.043 Uiso calc R 1
C C17 0.7839(2) 0.11843(15) 0.20234(9) 0.0294(6) Uani d . 1
H H17 0.7901 0.1295 0.1730 0.035 Uiso calc R 1
C C18 0.8559(2) 0.15142(14) 0.23123(8) 0.0240(5) Uani d . 1
C C19 0.8440(2) 0.13527(17) 0.27439(9) 0.0337(6) Uani d . 1
H H19 0.8914 0.1579 0.2949 0.040 Uiso calc R 1
C C20 0.7622(3) 0.08594(19) 0.28668(10) 0.0422(7) Uani d . 1
H H20 0.7530 0.0738 0.3158 0.051 Uiso calc R 1

loop_
_atom_site_aniso_label
_atom_site_aniso_U_11
_atom_site_aniso_U_22
_atom_site_aniso_U_33
_atom_site_aniso_U_12
_atom_site_aniso_U_13
_atom_site_aniso_U_23
Mo1 0.01621(10) 0.02008(10) 0.02219(10) -0.00188(7) 0.00135(8) 0.00065(8)
Mo2 0.01688(10) 0.02155(10) 0.02075(10) 0.00192(7) 0.00012(8) 0.00032(8)
Mo3 0.01946(10) 0.02123(11) 0.03062(11) -0.00034(8) -0.00211(9) -0.00514(8)
Mo4 0.01718(10) 0.01714(10) 0.02077(10) 0.00070(7) 0.00317(8) -0.00003(7)
Mo5 0.01883(10) 0.01682(10) 0.02407(10) -0.00144(7) 0.00478(8) -0.00049(8)
P1 0.0208(3) 0.0208(3) 0.0170(3) 0.0005(2) 0.0042(2) 0.0008(2)
P2 0.0161(3) 0.0168(3) 0.0172(3) -0.0008(2) 0.0034(2) 0.0014(2)
O1 0.0368(11) 0.0358(11) 0.0253(9) 0.0069(9) -0.0058(8) 0.0010(8)
O2 0.0181(8) 0.0215(8) 0.0259(8) 0.0009(7) 0.0031(7) 0.0000(7)
O3 0.0312(11) 0.0299(11) 0.0724(15) -0.0077(9) 0.0030(11) 0.0052(10)
O4 0.0471(12) 0.0362(11) 0.0212(9) -0.0060(9) 0.0104(9) -0.0043(8)
O5 0.0348(11) 0.0538(14) 0.0422(12) 0.0135(10) -0.0133(10) -0.0234(10)
O6 0.0196(9) 0.0342(10) 0.0433(11) 0.0016(8) 0.0054(8) 0.0061(9)
O7 0.0356(10) 0.0265(9) 0.0199(8) 0.0025(8) 0.0009(8) 0.0034(7)
O8 0.0393(11) 0.0321(10) 0.0271(9) -0.0067(9) -0.0053(8) -0.0007(8)
O9 0.0176(8) 0.0234(9) 0.0222(8) 0.0003(6) 0.0037(7) 0.0029(7)
O10 0.0220(8) 0.0210(8) 0.0229(8) 0.0004(7) -0.0002(7) 0.0016(7)
O11 0.0199(8) 0.0203(8) 0.0272(9) 0.0020(7) 0.0025(7) 0.0006(7)
O12 0.0234(9) 0.0233(9) 0.0242(8) 0.0023(7) 0.0001(7) -0.0056(7)
O13 0.0216(8) 0.0186(8) 0.0233(8) -0.0008(7) 0.0049(7) -0.0018(7)
O14 0.0275(9) 0.0212(9) 0.0219(8) -0.0006(7) 0.0044(7) 0.0024(7)
O15 0.0172(8) 0.0201(8) 0.0264(8) -0.0031(6) 0.0053(7) 0.0014(7)
O16 0.0355(11) 0.0233(10) 0.0421(11) -0.0030(8) 0.0092(9) 0.0046(8)
O17 0.0183(8) 0.0231(8) 0.0237(8) 0.0009(7) 0.0027(7) 0.0014(7)
O18 0.0175(8) 0.0173(8) 0.0259(8) -0.0022(6) 0.0020(7) 0.0010(7)
O19 0.0245(9) 0.0283(10) 0.0315(9) -0.0022(7) 0.0050(8) -0.0094(8)
O20 0.0278(9) 0.0223(9) 0.0293(9) -0.0012(7) 0.0033(8) 0.0035(7)
O21 0.0160(8) 0.0255(9) 0.0323(9) -0.0018(7) 0.0009(7) -0.0022(7)
O22 0.0243(9) 0.0246(9) 0.0300(9) 0.0025(7) 0.0095(8) 0.0010(7)
O23 0.0206(9) 0.0343(10) 0.0331(10) 0.0052(8) 0.0008(8) -0.0014(8)
O1W 0.0473(14) 0.0580(15) 0.0398(12) 0.0031(11) 0.0049(10) 0.0056(11)
O2W 0.0599(17) 0.127(3) 0.0471(15) 0.0313(18) 0.0066(13) 0.0466(17)
N1 0.0390(14) 0.0514(16) 0.0259(12) -0.0203(12) 0.0101(11) 0.0036(11)
N2 0.0302(12) 0.0294(12) 0.0314(12) -0.0051(9) 0.0138(10) 0.0022(10)
N3 0.0209(11) 0.0327(12) 0.0458(14) -0.0022(9) 0.0081(10) 0.0101(11)
N4 0.0327(13) 0.0318(13) 0.0598(17) -0.0071(11) 0.0152(13) 0.0056(12)
C1 0.0270(14) 0.0536(19) 0.0358(15) -0.0034(13) 0.0124(13) -0.0033(14)
C2 0.0282(14) 0.0348(15) 0.0316(14) -0.0001(11) 0.0080(12) 0.0024(11)
C3 0.0210(12) 0.0274(13) 0.0191(11) -0.0056(10) 0.0020(10) -0.0020(9)
C4 0.0302(14) 0.0318(14) 0.0397(15) -0.0005(12) 0.0057(12) 0.0054(12)
C5 0.0482(19) 0.0388(17) 0.0382(16) -0.0099(14) 0.0037(15) 0.0121(13)
C6 0.0222(13) 0.0364(15) 0.0347(14) -0.0035(11) 0.0053(12) -0.0026(12)
C7 0.0230(13) 0.0321(14) 0.0234(12) -0.0020(10) 0.0009(10) -0.0005(10)
C8 0.0220(12) 0.0207(12) 0.0211(11) -0.0022(9) 0.0049(10) -0.0029(9)
C9 0.0231(13) 0.0279(13) 0.0299(13) 0.0016(10) 0.0038(11) 0.0025(11)
C10 0.0327(15) 0.0310(14) 0.0281(13) 0.0003(11) 0.0049(12) 0.0062(11)
C11 0.0218(12) 0.0298(14) 0.0357(14) 0.0006(10) 0.0018(11) -0.0015(11)
C12 0.0244(12) 0.0239(12) 0.0276(12) 0.0021(10) 0.0021(10) 0.0001(10)
C13 0.0221(12) 0.0196(11) 0.0239(11) 0.0022(9) 0.0052(10) -0.0018(9)
C14 0.0236(13) 0.0400(16) 0.0303(14) -0.0012(11) -0.0012(11) 0.0065(12)
C15 0.0301(15) 0.0444(17) 0.0380(15) -0.0010(13) 0.0040(12) 0.0174(13)
C16 0.0285(14) 0.0295(14) 0.0489(17) -0.0025(11) 0.0062(13) -0.0090(13)
C17 0.0244(13) 0.0289(13) 0.0348(14) 0.0008(11) 0.0044(11) -0.0053(11)
C18 0.0196(12) 0.0215(12) 0.0308(12) 0.0033(9) 0.0042(10) 0.0001(10)
C19 0.0265(14) 0.0435(17) 0.0313(14) -0.0006(12) 0.0039(12) 0.0077(12)
C20 0.0342(16) 0.0523(19) 0.0401(16) 0.0019(14) 0.0115(14) 0.0157(15)

loop_
_atom_type_symbol
_atom_type_description
_atom_type_scat_dispersion_real
_atom_type_scat_dispersion_imag
_atom_type_scat_source
C C 0.0033 0.0016 'International Tables Vol C Tables 4.2.6.8 and 6.1.1.4'
H H 0.0000 0.0000 'International Tables Vol C Tables 4.2.6.8 and 6.1.1.4'
N N 0.0061 0.0033 'International Tables Vol C Tables 4.2.6.8 and 6.1.1.4'
O O 0.0106 0.0060 'International Tables Vol C Tables 4.2.6.8 and 6.1.1.4'
P P 0.1023 0.0942 'International Tables Vol C Tables 4.2.6.8 and 6.1.1.4'
Mo Mo -1.6832 0.6857 'International Tables Vol C Tables 4.2.6.8 and 6.1.1.4'

loop_
_geom_angle_atom_site_label_1
_geom_angle_atom_site_label_2
_geom_angle_atom_site_label_3
_geom_angle
_geom_angle_publ_flag
O6 Mo1 O8 105.34(10) y
O6 Mo1 O10 101.73(8) y
O8 Mo1 O10 98.53(8) y
O6 Mo1 O15 94.65(8) y
O8 Mo1 O15 100.26(8) y
O10 Mo1 O15 150.77(7) y
O6 Mo1 O18 158.81(8) y
O8 Mo1 O18 93.99(8) y
O10 Mo1 O18 83.52(7) y
O15 Mo1 O18 73.04(6) y
O6 Mo1 O17 89.01(8) y
O8 Mo1 O17 164.57(8) y
O10 Mo1 O17 72.50(6) y
O15 Mo1 O17 83.87(6) y
O18 Mo1 O17 72.85(6) y
O1 Mo2 O23 102.46(9) ?
O1 Mo2 O21 101.49(9) ?
O23 Mo2 O21 100.41(8) ?
O1 Mo2 O11 98.20(9) ?
O23 Mo2 O11 103.47(8) ?
O21 Mo2 O11 144.79(7) ?
O1 Mo2 O9 174.32(8) ?
O23 Mo2 O9 83.16(8) ?
O21 Mo2 O9 78.04(7) ?
O11 Mo2 O9 79.53(7) ?
O1 Mo2 O2 89.87(8) ?
O23 Mo2 O2 164.98(8) ?
O21 Mo2 O2 68.32(6) ?
O11 Mo2 O2 82.92(7) ?
O9 Mo2 O2 84.70(6) ?
O3 Mo3 O5 104.46(12) ?
O3 Mo3 O21 98.28(9) ?
O5 Mo3 O21 100.25(9) ?
O3 Mo3 O12 101.29(9) ?
O5 Mo3 O12 96.34(9) ?
O21 Mo3 O12 150.23(7) ?
O3 Mo3 O2 154.95(9) ?
O5 Mo3 O2 99.78(10) ?
O21 Mo3 O2 70.99(7) ?
O12 Mo3 O2 81.98(7) ?
O3 Mo3 O13 85.16(9) ?
O5 Mo3 O13 164.92(9) ?
O21 Mo3 O13 89.61(7) ?
O12 Mo3 O13 70.08(6) ?
O2 Mo3 O13 72.52(6) ?
O20 Mo4 O22 102.57(9) ?
O20 Mo4 O12 101.94(8) ?
O22 Mo4 O12 102.86(8) ?
O20 Mo4 O10 99.22(8) ?
O22 Mo4 O10 98.78(8) ?
O12 Mo4 O10 145.43(7) ?
O20 Mo4 O13 89.28(7) ?
O22 Mo4 O13 168.14(7) ?
O12 Mo4 O13 73.99(7) ?
O10 Mo4 O13 79.29(7) ?
O20 Mo4 O17 169.55(7) ?
O22 Mo4 O17 86.33(7) ?
O12 Mo4 O17 81.07(7) ?
O10 Mo4 O17 73.72(7) ?
O13 Mo4 O17 81.89(6) ?
O16 Mo5 O19 102.73(9) ?
O16 Mo5 O11 106.15(9) ?
O19 Mo5 O11 100.13(8) ?
O16 Mo5 O15 99.01(8) ?
O19 Mo5 O15 98.37(8) ?
O11 Mo5 O15 144.41(7) ?
O16 Mo5 O14 85.93(8) ?
O19 Mo5 O14 170.78(8) ?
O11 Mo5 O14 80.16(7) ?
O15 Mo5 O14 76.91(7) ?
O16 Mo5 O18 167.66(8) ?
O19 Mo5 O18 82.72(8) ?
O11 Mo5 O18 83.45(6) ?
O15 Mo5 O18 69.06(6) ?
O14 Mo5 O18 88.17(6) ?
O14 P1 O17 110.84(10) y
O14 P1 O2 109.63(10) y
O17 P1 O2 111.07(9) y
O14 P1 O4 110.65(11) y
O17 P1 O4 109.33(11) y
O2 P1 O4 105.19(11) y
O9 P2 O13 111.86(10) ?
O9 P2 O18 109.36(10) ?
O13 P2 O18 112.63(10) ?
O9 P2 O7 108.03(10) ?
O13 P2 O7 106.11(10) ?
O18 P2 O7 108.65(10) ?
P1 O2 Mo3 129.94(10) ?
P1 O2 Mo2 133.75(10) ?
Mo3 O2 Mo2 95.91(6) ?
P1 O4 H21 109.5 ?
P2 O7 H22 109.5 ?
P2 O9 Mo2 122.16(9) ?
Mo1 O10 Mo4 123.52(9) ?
Mo5 O11 Mo2 150.13(10) ?
Mo4 O12 Mo3 125.75(9) ?
P2 O13 Mo4 127.63(10) ?
P2 O13 Mo3 123.99(9) ?
Mo4 O13 Mo3 90.12(6) ?
P1 O14 Mo5 119.48(9) ?
Mo1 O15 Mo5 122.24(8) ?
P1 O17 Mo4 125.47(9) ?
P1 O17 Mo1 128.83(10) ?
Mo4 O17 Mo1 90.13(6) ?
P2 O18 Mo1 129.10(10) ?
P2 O18 Mo5 133.78(10) ?
Mo1 O18 Mo5 95.56(6) ?
Mo2 O21 Mo3 124.29(9) ?
H5A O1W H5B 109.9 ?
H5A O1W H5C 105.2 ?
H5B O1W H5C 144.7 ?
H6A O2W H6B 106.9 ?
C1 N1 C5 122.5(3) ?
C1 N1 H1 118.8 ?
C5 N1 H1 118.8 ?
C10 N2 C6 122.0(2) ?
C10 N2 H2 119.0 ?
C6 N2 H2 119.0 ?
C11 N3 C15 123.2(2) ?
C11 N3 H3 118.4 ?
C15 N3 H3 118.4 ?
C16 N4 C20 123.2(3) ?
C16 N4 H4 118.4 ?
C20 N4 H4 118.4 ?
N1 C1 C2 120.3(3) ?
N1 C1 H1A 119.9 ?
C2 C1 H1A 119.9 ?
C1 C2 C3 119.1(3) ?
C1 C2 H2A 120.5 ?
C3 C2 H2A 120.5 ?
C4 C3 C2 118.8(2) ?
C4 C3 C8 120.5(2) ?
C2 C3 C8 120.7(2) ?
C5 C4 C3 119.7(3) ?
C5 C4 H4A 120.2 ?
C3 C4 H4A 120.2 ?
N1 C5 C4 119.7(3) ?
N1 C5 H5 120.2 ?
C4 C5 H5 120.2 ?
N2 C6 C7 120.4(3) ?
N2 C6 H6 119.8 ?
C7 C6 H6 119.8 ?
C6 C7 C8 119.1(2) ?
C6 C7 H7 120.5 ?
C8 C7 H7 120.5 ?
C7 C8 C9 119.3(2) ?
C7 C8 C3 120.7(2) ?
C9 C8 C3 120.0(2) ?
C10 C9 C8 119.1(3) ?
C10 C9 H9 120.4 ?
C8 C9 H9 120.4 ?
N2 C10 C9 120.1(3) ?
N2 C10 H10 119.9 ?
C9 C10 H10 119.9 ?
N3 C11 C12 119.5(3) ?
N3 C11 H11 120.2 ?
C12 C11 H11 120.2 ?
C11 C12 C13 119.8(2) ?
C11 C12 H12 120.1 ?
C13 C12 H12 120.1 ?
C12 C13 C14 118.6(2) ?
C12 C13 C18 120.8(2) ?
C14 C13 C18 120.5(2) ?
C15 C14 C13 119.0(3) ?
C15 C14 H14 120.5 ?
C13 C14 H14 120.5 ?
N3 C15 C14 119.8(3) ?
N3 C15 H15 120.1 ?
C14 C15 H15 120.1 ?
N4 C16 C17 119.5(3) ?
N4 C16 H16 120.2 ?
C17 C16 H16 120.2 ?
C16 C17 C18 120.1(3) ?
C16 C17 H17 120.0 ?
C18 C17 H17 120.0 ?
C17 C18 C19 119.0(2) ?
C17 C18 C13 120.8(2) ?
C19 C18 C13 120.2(2) ?
C20 C19 C18 118.8(3) ?
C20 C19 H19 120.6 ?
C18 C19 H19 120.6 ?
N4 C20 C19 119.4(3) ?
N4 C20 H20 120.3 ?
C19 C20 H20 120.3 ?

loop_
_geom_bond_atom_site_label_1
_geom_bond_atom_site_label_2
_geom_bond_distance
_geom_bond_publ_flag
Mo1 O6 1.7041(19) y
Mo1 O8 1.7045(19) y
Mo1 O10 1.9073(17) y
Mo1 O15 1.9518(17) y
Mo1 O18 2.2191(17) y
Mo1 O17 2.4114(17) y
Mo2 O1 1.7024(19) ?
Mo2 O23 1.7155(18) ?
Mo2 O21 1.9174(18) ?
Mo2 O11 1.9251(18) ?
Mo2 O9 2.2839(17) ?
Mo2 O2 2.3637(17) ?
Mo3 O3 1.693(2) ?
Mo3 O5 1.701(2) ?
Mo3 O21 1.9409(18) ?
Mo3 O12 1.9427(18) ?
Mo3 O2 2.2283(17) ?
Mo3 O13 2.4613(17) ?
Mo4 O20 1.7026(17) ?
Mo4 O22 1.7270(17) ?
Mo4 O12 1.8766(18) ?
Mo4 O10 1.9204(17) ?
Mo4 O13 2.3396(17) ?
Mo4 O17 2.3515(17) ?
Mo5 O16 1.7020(18) ?
Mo5 O19 1.7084(18) ?
Mo5 O11 1.8962(18) ?
Mo5 O15 1.9532(17) ?
Mo5 O14 2.2703(17) ?
Mo5 O18 2.3952(17) ?
P1 O14 1.5134(18) y
P1 O17 1.5365(18) y
P1 O2 1.5369(17) y
P1 O4 1.5606(18) y
P2 O9 1.5152(17) ?
P2 O13 1.5242(17) ?
P2 O18 1.5333(17) ?
P2 O7 1.5674(17) ?
O4 H21 0.84 ?
O7 H22 0.84 ?
O1W H5A 0.97 ?
O1W H5B 0.96 ?
O1W H5C 0.97 ?
O2W H6A 0.99 ?
O2W H6B 0.99 ?
N1 C1 1.328(4) ?
N1 C5 1.328(4) ?
N1 H1 0.88 ?
N2 C10 1.332(4) ?
N2 C6 1.337(4) ?
N2 H2 0.88 ?
N3 C11 1.327(4) ?
N3 C15 1.330(4) ?
N3 H3 0.88 ?
N4 C16 1.331(4) ?
N4 C20 1.341(4) ?
N4 H4 0.88 ?
C1 C2 1.372(4) ?
C1 H1A 0.95 ?
C2 C3 1.389(4) ?
C2 H2A 0.95 ?
C3 C4 1.382(4) ?
C3 C8 1.487(3) ?
C4 C5 1.376(4) ?
C4 H4A 0.95 ?
C5 H5 0.95 ?
C6 C7 1.374(4) ?
C6 H6 0.95 ?
C7 C8 1.387(4) ?
C7 H7 0.95 ?
C8 C9 1.390(4) ?
C9 C10 1.379(4) ?
C9 H9 0.95 ?
C10 H10 0.95 ?
C11 C12 1.374(4) ?
C11 H11 0.95 ?
C12 C13 1.391(4) ?
C12 H12 0.95 ?
C13 C14 1.396(4) ?
C13 C18 1.479(3) ?
C14 C15 1.380(4) ?
C14 H14 0.95 ?
C15 H15 0.95 ?
C16 C17 1.363(4) ?
C16 H16 0.95 ?
C17 C18 1.385(4) ?
C17 H17 0.95 ?
C18 C19 1.399(4) ?
C19 C20 1.379(4) ?
C19 H19 0.95 ?
C20 H20 0.95 ?

loop_
_geom_hbond_atom_site_label_D
_geom_hbond_atom_site_label_H
_geom_hbond_atom_site_label_A
_geom_hbond_site_symmetry_A
_geom_hbond_distance_DH
_geom_hbond_distance_HA
_geom_hbond_distance_DA
_geom_hbond_angle_DHA
_geom_hbond_publ_flag
O1W H5A O8 6_556 0.97 2.07 3.008(3) 162 y
O1W H5B N4 8_665 0.96 2.44 3.135(4) 129 y
O2W H6A O1 8_655 0.99 2.54 3.059(3) 112 y
O2W H6B O11 8_655 0.99 2.25 3.221(3) 166 y
O2W H6B O16 8_655 0.99 2.53 3.121(4) 118 y
N1 H1 O22 5_765 0.88 1.86 2.728(3) 170 y
N3 H3 O9 1_655 0.88 1.89 2.761(3) 169 y
N3 H3 O21 1_655 0.88 2.43 2.907(3) 115 y
N4 H4 O19 3_645 0.88 2.17 2.680(3) 116 y
N4 H4 O1W 8_655 0.88 2.47 3.135(4) 132 y
O4 H21 O2W 4 0.84 1.74 2.538(3) 159 y
O7 H22 O1W 6_656 0.84 1.98 2.805(3) 169 y
N2 H2 O15 . 0.88 1.75 2.618(3) 166 y
O1W H5C O23 . 0.97 2.05 3.009(3) 173 y

loop_
_geom_torsion_atom_site_label_1
_geom_torsion_atom_site_label_2
_geom_torsion_atom_site_label_3
_geom_torsion_atom_site_label_4
_geom_torsion
_geom_torsion_publ_flag
O14 P1 O2 Mo3 -176.12(11) ?
O17 P1 O2 Mo3 -53.29(15) ?
O4 P1 O2 Mo3 64.89(15) ?
O14 P1 O2 Mo2 -5.27(16) ?
O17 P1 O2 Mo2 117.56(13) ?
O4 P1 O2 Mo2 -124.26(14) ?
O3 Mo3 O2 P1 110.1(2) ?
O5 Mo3 O2 P1 -84.55(14) ?
O21 Mo3 O2 P1 177.89(15) ?
O12 Mo3 O2 P1 10.55(13) ?
O13 Mo3 O2 P1 82.10(13) ?
O3 Mo3 O2 Mo2 -63.3(2) ?
O5 Mo3 O2 Mo2 102.08(8) ?
O21 Mo3 O2 Mo2 4.52(6) ?
O12 Mo3 O2 Mo2 -162.82(7) ?
O13 Mo3 O2 Mo2 -91.27(6) ?
O1 Mo2 O2 P1 79.95(15) ?
O23 Mo2 O2 P1 -134.6(3) ?
O21 Mo2 O2 P1 -177.62(16) ?
O11 Mo2 O2 P1 -18.33(13) ?
O9 Mo2 O2 P1 -98.41(14) ?
O1 Mo2 O2 Mo3 -107.09(8) ?
O23 Mo2 O2 Mo3 38.4(3) ?
O21 Mo2 O2 Mo3 -4.66(7) ?
O11 Mo2 O2 Mo3 154.63(7) ?
O9 Mo2 O2 Mo3 74.56(6) ?
O13 P2 O9 Mo2 -64.72(13) ?
O18 P2 O9 Mo2 60.76(13) ?
O7 P2 O9 Mo2 178.85(10) ?
O1 Mo2 O9 P2 -4.4(9) ?
O23 Mo2 O9 P2 -176.36(13) ?
O21 Mo2 O9 P2 81.43(12) ?
O11 Mo2 O9 P2 -71.25(11) ?
O2 Mo2 O9 P2 12.51(11) ?
O6 Mo1 O10 Mo4 -81.83(12) ?
O8 Mo1 O10 Mo4 170.45(11) ?
O15 Mo1 O10 Mo4 40.9(2) ?
O18 Mo1 O10 Mo4 77.36(10) ?
O17 Mo1 O10 Mo4 3.35(9) ?
O20 Mo4 O10 Mo1 -175.50(11) ?
O22 Mo4 O10 Mo1 80.13(11) ?
O12 Mo4 O10 Mo1 -48.27(18) ?
O13 Mo4 O10 Mo1 -88.00(10) ?
O17 Mo4 O10 Mo1 -3.41(9) ?
O16 Mo5 O11 Mo2 139.11(19) ?
O19 Mo5 O11 Mo2 -114.3(2) ?
O15 Mo5 O11 Mo2 5.9(3) ?
O14 Mo5 O11 Mo2 56.30(19) ?
O18 Mo5 O11 Mo2 -32.97(19) ?
O1 Mo2 O11 Mo5 -114.2(2) ?
O23 Mo2 O11 Mo5 140.78(19) ?
O21 Mo2 O11 Mo5 9.4(3) ?
O9 Mo2 O11 Mo5 60.50(19) ?
O2 Mo2 O11 Mo5 -25.39(19) ?
O20 Mo4 O12 Mo3 83.35(12) ?
O22 Mo4 O12 Mo3 -170.60(11) ?
O10 Mo4 O12 Mo3 -43.20(19) ?
O13 Mo4 O12 Mo3 -2.40(10) ?
O17 Mo4 O12 Mo3 -86.47(11) ?
O3 Mo3 O12 Mo4 -78.23(14) ?
O5 Mo3 O12 Mo4 175.61(13) ?
O21 Mo3 O12 Mo4 51.9(2) ?
O2 Mo3 O12 Mo4 76.57(11) ?
O13 Mo3 O12 Mo4 2.34(9) ?
O9 P2 O13 Mo4 149.46(10) ?
O18 P2 O13 Mo4 25.80(15) ?
O7 P2 O13 Mo4 -92.95(13) ?
O9 P2 O13 Mo3 27.92(13) ?
O18 P2 O13 Mo3 -95.74(12) ?
O7 P2 O13 Mo3 145.51(10) ?
O20 Mo4 O13 P2 123.86(13) ?
O22 Mo4 O13 P2 -57.4(4) ?
O12 Mo4 O13 P2 -133.50(13) ?
O10 Mo4 O13 P2 24.33(12) ?
O17 Mo4 O13 P2 -50.53(12) ?
O20 Mo4 O13 Mo3 -101.10(7) ?
O22 Mo4 O13 Mo3 77.7(4) ?
O12 Mo4 O13 Mo3 1.54(6) ?
O10 Mo4 O13 Mo3 159.37(7) ?
O17 Mo4 O13 Mo3 84.51(6) ?
O3 Mo3 O13 P2 -120.11(13) ?
O5 Mo3 O13 P2 109.4(3) ?
O21 Mo3 O13 P2 -21.76(11) ?
O12 Mo3 O13 P2 136.03(12) ?
O2 Mo3 O13 P2 48.40(11) ?
O3 Mo3 O13 Mo4 102.35(9) ?
O5 Mo3 O13 Mo4 -28.1(4) ?
O21 Mo3 O13 Mo4 -159.31(7) ?
O12 Mo3 O13 Mo4 -1.52(6) ?
O2 Mo3 O13 Mo4 -89.15(6) ?
O17 P1 O14 Mo5 -61.89(13) ?
O2 P1 O14 Mo5 61.08(13) ?
O4 P1 O14 Mo5 176.65(11) ?
O16 Mo5 O14 P1 179.84(13) ?
O19 Mo5 O14 P1 19.6(5) ?
O11 Mo5 O14 P1 -72.97(12) ?
O15 Mo5 O14 P1 79.61(12) ?
O18 Mo5 O14 P1 10.69(11) ?
O6 Mo1 O15 Mo5 159.52(11) ?
O8 Mo1 O15 Mo5 -93.95(11) ?
O10 Mo1 O15 Mo5 35.3(2) ?
O18 Mo1 O15 Mo5 -2.88(9) ?
O17 Mo1 O15 Mo5 71.02(10) ?
O16 Mo5 O15 Mo1 -174.01(11) ?
O19 Mo5 O15 Mo1 81.58(11) ?
O11 Mo5 O15 Mo1 -39.14(17) ?
O14 Mo5 O15 Mo1 -90.36(10) ?
O18 Mo5 O15 Mo1 2.73(8) ?
O14 P1 O17 Mo4 155.65(10) ?
O2 P1 O17 Mo4 33.52(14) ?
O4 P1 O17 Mo4 -82.12(13) ?
O14 P1 O17 Mo1 30.40(15) ?
O2 P1 O17 Mo1 -91.73(13) ?
O4 P1 O17 Mo1 152.64(11) ?
O20 Mo4 O17 P1 -89.7(4) ?
O22 Mo4 O17 P1 121.51(13) ?
O12 Mo4 O17 P1 17.86(11) ?
O10 Mo4 O17 P1 -138.24(13) ?
O13 Mo4 O17 P1 -57.09(11) ?
O20 Mo4 O17 Mo1 50.8(4) ?
O22 Mo4 O17 Mo1 -98.01(7) ?
O12 Mo4 O17 Mo1 158.35(7) ?
O10 Mo4 O17 Mo1 2.25(6) ?
O13 Mo4 O17 Mo1 83.40(6) ?
O6 Mo1 O17 P1 -121.35(13) ?
O8 Mo1 O17 P1 79.9(3) ?
O10 Mo1 O17 P1 136.03(13) ?
O15 Mo1 O17 P1 -26.56(12) ?
O18 Mo1 O17 P1 47.55(11) ?
O6 Mo1 O17 Mo4 100.35(8) ?
O8 Mo1 O17 Mo4 -58.4(3) ?
O10 Mo1 O17 Mo4 -2.28(6) ?
O15 Mo1 O17 Mo4 -164.87(6) ?
O18 Mo1 O17 Mo4 -90.76(6) ?
O9 P2 O18 Mo1 -171.70(11) ?
O13 P2 O18 Mo1 -46.66(15) ?
O7 P2 O18 Mo1 70.59(14) ?
O9 P2 O18 Mo5 -9.58(16) ?
O13 P2 O18 Mo5 115.46(13) ?
O7 P2 O18 Mo5 -127.29(13) ?
O6 Mo1 O18 P2 112.6(2) ?
O8 Mo1 O18 P2 -91.35(14) ?
O10 Mo1 O18 P2 6.79(12) ?
O15 Mo1 O18 P2 169.12(14) ?
O17 Mo1 O18 P2 80.43(12) ?
O6 Mo1 O18 Mo5 -54.5(2) ?
O8 Mo1 O18 Mo5 101.52(8) ?
O10 Mo1 O18 Mo5 -160.34(7) ?
O15 Mo1 O18 Mo5 1.99(6) ?
O17 Mo1 O18 Mo5 -86.70(6) ?
O16 Mo5 O18 P2 -153.0(3) ?
O19 Mo5 O18 P2 89.92(14) ?
O11 Mo5 O18 P2 -11.21(13) ?
O15 Mo5 O18 P2 -168.19(15) ?
O14 Mo5 O18 P2 -91.51(14) ?
O16 Mo5 O18 Mo1 13.2(4) ?
O19 Mo5 O18 Mo1 -103.93(8) ?
O11 Mo5 O18 Mo1 154.94(7) ?
O15 Mo5 O18 Mo1 -2.04(6) ?
O14 Mo5 O18 Mo1 74.64(6) ?
O1 Mo2 O21 Mo3 91.66(12) ?
O23 Mo2 O21 Mo3 -163.19(11) ?
O11 Mo2 O21 Mo3 -31.05(19) ?
O9 Mo2 O21 Mo3 -82.55(11) ?
O2 Mo2 O21 Mo3 6.45(9) ?
O3 Mo3 O21 Mo2 149.94(13) ?
O5 Mo3 O21 Mo2 -103.64(13) ?
O12 Mo3 O21 Mo2 19.2(2) ?
O2 Mo3 O21 Mo2 -6.72(10) ?
O13 Mo3 O21 Mo2 64.89(11) ?
C5 N1 C1 C2 -0.2(5) ?
N1 C1 C2 C3 0.4(4) ?
C1 C2 C3 C4 -0.2(4) ?
C1 C2 C3 C8 180.0(3) ?
C2 C3 C4 C5 -0.1(4) ?
C8 C3 C4 C5 179.7(3) ?
C1 N1 C5 C4 -0.1(5) ?
C3 C4 C5 N1 0.2(5) ?
C10 N2 C6 C7 0.1(4) ?
N2 C6 C7 C8 0.7(4) ?
C6 C7 C8 C9 -0.6(4) ?
C6 C7 C8 C3 179.6(2) ?
C4 C3 C8 C7 35.2(4) ?
C2 C3 C8 C7 -145.0(3) ?
C4 C3 C8 C9 -144.6(3) ?
C2 C3 C8 C9 35.2(4) y
C7 C8 C9 C10 -0.2(4) ?
C3 C8 C9 C10 179.6(2) ?
C6 N2 C10 C9 -0.9(4) ?
C8 C9 C10 N2 1.0(4) ?
C15 N3 C11 C12 1.2(4) ?
N3 C11 C12 C13 -0.7(4) ?
C11 C12 C13 C14 -0.2(4) ?
C11 C12 C13 C18 -178.0(2) ?
C12 C13 C14 C15 0.5(4) ?
C18 C13 C14 C15 178.4(3) ?
C11 N3 C15 C14 -0.9(5) ?
C13 C14 C15 N3 0.0(5) ?
C20 N4 C16 C17 0.5(5) ?
N4 C16 C17 C18 0.2(4) ?
C16 C17 C18 C19 -1.0(4) ?
C16 C17 C18 C13 179.0(2) ?
C12 C13 C18 C17 -154.0(2) ?
C14 C13 C18 C17 28.2(4) ?
C12 C13 C18 C19 26.0(4) y
C14 C13 C18 C19 -151.8(3) ?
C17 C18 C19 C20 1.2(4) ?
C13 C18 C19 C20 -178.9(3) ?
C16 N4 C20 C19 -0.4(5) ?
C18 C19 C20 N4 -0.5(5) ?
